data_7203041
loop_
_publ_author_name
'Burchell, Tara J.'
'Soldatov, Dmitriy V.'
'Enright, Gary D.'
'Ripmeester, John A.'

_publ_section_title
;
 The ability of lower peptides to form co-crystals: inclusion compounds
 of Leu-Leu-Leu tripeptide with pyridine and picolines
;
_journal_issue 10
_journal_name_full CrystEngComm
_journal_page_first 922
_journal_paper_doi 10.1039/b708695d
_journal_volume 9
_journal_year 2007
_chemical_absolute_configuration rm
_chemical_formula_sum 'C23 H40 N4 O4'
_chemical_formula_weight 436.59
_chemical_name_common 'L-leucyl-L-leucyl-L-leucine - pyridine clathrate (1:1)'
_chemical_name_systematic ?
_space_group_IT_number 1
_symmetry_cell_setting triclinic
_symmetry_space_group_name_Hall 'P 1'
_symmetry_space_group_name_H-M 'P 1'
_atom_sites_solution_hydrogens geom
_atom_sites_solution_primary direct
_atom_sites_solution_secondary difmap
_audit_creation_method SHELXL-97
_cell_angle_alpha 101.156(4)
_cell_angle_beta 100.498(4)
_cell_angle_gamma 99.211(4)
_cell_formula_units_Z 2
_cell_length_a 9.5399(9)
_cell_length_b 12.0328(11)
_cell_length_c 12.2882(12)
_cell_measurement_reflns_used 7972
_cell_measurement_temperature 100(2)
_cell_measurement_theta_max 0.00
_cell_measurement_theta_min 0.00
_cell_volume 1332.6(2)
_computing_cell_refinement 'Bruker SMART'
_computing_data_collection 'Bruker SMART'
_computing_data_reduction 'Bruker SAINT'
_computing_molecular_graphics 'Bruker SHELXTL'
_computing_publication_material 'Bruker SHELXTL'
_computing_structure_refinement 'SHELXL-97 (Sheldrick, 1997)'
_computing_structure_solution 'SHELXS-97 (Sheldrick, 1990)'
_diffrn_ambient_temperature 100(2)
_diffrn_measured_fraction_theta_full 0.990
_diffrn_measured_fraction_theta_max 0.990
_diffrn_measurement_device_type 'CCD area detector'
_diffrn_measurement_method 'phi and omega scans'
_diffrn_radiation_monochromator graphite
_diffrn_radiation_source 'fine-focus sealed tube'
_diffrn_radiation_type MoK\a
_diffrn_radiation_wavelength 0.71073
_diffrn_reflns_av_R_equivalents 0.0537
_diffrn_reflns_av_sigmaI/netI 0.0824
_diffrn_reflns_limit_h_max 10
_diffrn_reflns_limit_h_min -10
_diffrn_reflns_limit_k_max 13
_diffrn_reflns_limit_k_min -13
_diffrn_reflns_limit_l_max 13
_diffrn_reflns_limit_l_min -13
_diffrn_reflns_number 6760
_diffrn_reflns_theta_full 23.26
_diffrn_reflns_theta_max 23.26
_diffrn_reflns_theta_min 2.74
_exptl_absorpt_coefficient_mu 0.075
_exptl_absorpt_correction_T_max 0.9970
_exptl_absorpt_correction_T_min 0.9779
_exptl_absorpt_correction_type multi-scan
_exptl_absorpt_process_details SADABS
_exptl_crystal_colour colourless
_exptl_crystal_density_diffrn 1.088
_exptl_crystal_density_meas ?
_exptl_crystal_density_method .
_exptl_crystal_description plate
_exptl_crystal_F_000 476
_exptl_crystal_size_max 0.30
_exptl_crystal_size_mid 0.15
_exptl_crystal_size_min 0.04
_refine_diff_density_max 0.427
_refine_diff_density_min -0.306
_refine_diff_density_rms 0.055
_refine_ls_abs_structure_details rm
_refine_ls_extinction_method none
_refine_ls_goodness_of_fit_ref 1.038
_refine_ls_hydrogen_treatment constr
_refine_ls_matrix_type full
_refine_ls_number_parameters 1061
_refine_ls_number_reflns 6760
_refine_ls_number_restraints 2892
_refine_ls_restrained_S_all 1.084
_refine_ls_R_factor_all 0.0959
_refine_ls_R_factor_gt 0.0757
_refine_ls_shift/su_max 0.003
_refine_ls_shift/su_mean 0.000
_refine_ls_structure_factor_coef Fsqd
_refine_ls_weighting_details 'calc w=1/[\s^2^(Fo^2^)+(0.1173P)^2^+0.4624P] where P=(Fo^2^+2Fc^2^)/3'
_refine_ls_weighting_scheme calc
_refine_ls_wR_factor_gt 0.1945
_refine_ls_wR_factor_ref 0.2169
_reflns_number_gt 5386
_reflns_number_total 6760
_reflns_threshold_expression >2sigma(I)
_cod_data_source_file b708695d.txt
_cod_data_source_block 1
_cod_depositor_comments
;
The following automatic conversions were performed:
'_symmetry_cell_setting' value 'Triclinic' changed to 'triclinic'
according to '/home/saulius/struct/CIF-dictionaries/cif_core.dic'
dictionary named 'cif_core.dic' version 2.4.1 from 2010-06-29.

Automatic conversion script
Id: cif_fix_enum 1527 2010-12-29 10:47:43Z saulius 
;
_cod_original_sg_symbol_H-M P1
_cod_database_code 7203041

loop_
_symmetry_equiv_pos_as_xyz
'x, y, z'

loop_
_atom_site_label
_atom_site_type_symbol
_atom_site_fract_x
_atom_site_fract_y
_atom_site_fract_z
_atom_site_U_iso_or_equiv
_atom_site_adp_type
_atom_site_occupancy
_atom_site_symmetry_multiplicity
_atom_site_calc_flag
_atom_site_refinement_flags
_atom_site_disorder_assembly
_atom_site_disorder_group
O1 O 0.3991(8) 0.5852(6) 0.8118(5) 0.0346(15) Uani 0.589(4) 1 d PU A 1
O2 O -0.0327(6) 0.2943(5) 0.7828(4) 0.0350(13) Uani 0.589(4) 1 d PU A 1
O3 O 0.2896(6) 0.0321(4) 0.7666(4) 0.0509(14) Uani 0.589(4) 1 d PU A 1
O4 O 0.0722(5) -0.0792(4) 0.7603(4) 0.0568(13) Uani 0.589(4) 1 d PU A 1
N1 N 0.2985(10) 0.7870(7) 0.7991(6) 0.0421(18) Uani 0.589(4) 1 d PDU A 1
H1A H 0.2627 0.8424 0.7683 0.063 Uiso 0.589(4) 1 calc PR A 1
H1B H 0.3917 0.7887 0.7910 0.063 Uiso 0.589(4) 1 calc PR A 1
H1C H 0.2969 0.8005 0.8743 0.063 Uiso 0.589(4) 1 calc PR A 1
N2 N 0.1688(8) 0.5060(6) 0.8194(5) 0.0295(14) Uani 0.589(4) 1 d PU A 1
H2A H 0.0782 0.5152 0.8131 0.035 Uiso 0.589(4) 1 calc PR A 1
N3 N 0.1604(9) 0.2092(7) 0.7589(5) 0.0228(13) Uani 0.589(4) 1 d PU A 1
H3A H 0.2557 0.2182 0.7704 0.027 Uiso 0.589(4) 1 calc PR A 1
C1 C 0.2075(12) 0.6716(9) 0.7400(7) 0.040(2) Uani 0.589(4) 1 d PDU A 1
H1D H 0.1067 0.6701 0.7528 0.048 Uiso 0.589(4) 1 calc PR A 1
C2 C 0.2663(12) 0.5833(9) 0.7900(6) 0.0292(18) Uani 0.589(4) 1 d PU A 1
C3 C 0.2100(14) 0.4096(13) 0.8606(7) 0.0298(18) Uani 0.589(4) 1 d PDU A 1
H3B H 0.3107 0.4036 0.8514 0.036 Uiso 0.589(4) 1 calc PR A 1
C4 C 0.1047(12) 0.3017(9) 0.7944(6) 0.0296(17) Uani 0.589(4) 1 d PU A 1
C5 C 0.0722(9) 0.0928(6) 0.7019(5) 0.0328(14) Uani 0.589(4) 1 d PDU A 1
H5A H -0.0196 0.0861 0.7307 0.039 Uiso 0.589(4) 1 calc PR A 1
C6 C 0.1495(10) 0.0006(8) 0.7390(6) 0.0283(16) Uani 0.589(4) 1 d PU A 1
C7 C 0.2003(12) 0.6553(9) 0.6121(7) 0.049(2) Uani 0.589(4) 1 d PDU A 1
H7A H 0.1628 0.7203 0.5868 0.058 Uiso 0.589(4) 1 calc PR A 1
H7B H 0.3007 0.6604 0.5997 0.058 Uiso 0.589(4) 1 calc PR A 1
C8 C 0.1065(13) 0.5421(9) 0.5366(11) 0.057(2) Uani 0.589(4) 1 d PDU A 1
H8A H 0.0216 0.5193 0.5704 0.068 Uiso 0.589(4) 1 calc PR A 1
C9 C 0.1921(13) 0.4450(10) 0.5278(12) 0.069(3) Uani 0.589(4) 1 d PDU A 1
H9A H 0.1304 0.3746 0.4765 0.103 Uiso 0.589(4) 1 calc PR A 1
H9B H 0.2228 0.4302 0.6033 0.103 Uiso 0.589(4) 1 calc PR A 1
H9C H 0.2782 0.4678 0.4979 0.103 Uiso 0.589(4) 1 calc PR A 1
C10 C 0.0497(15) 0.5574(13) 0.4176(12) 0.084(3) Uani 0.589(4) 1 d PDU A 1
H10A H -0.0007 0.6225 0.4225 0.126 Uiso 0.589(4) 1 calc PR A 1
H10B H -0.0183 0.4866 0.3728 0.126 Uiso 0.589(4) 1 calc PR A 1
H10C H 0.1314 0.5729 0.3809 0.126 Uiso 0.589(4) 1 calc PR A 1
C11 C 0.2060(11) 0.4322(7) 0.9839(6) 0.0452(18) Uani 0.589(4) 1 d PDU A 1
H11A H 0.1103 0.4510 0.9910 0.054 Uiso 0.589(4) 1 calc PR A 1
H11B H 0.2810 0.5021 1.0238 0.054 Uiso 0.589(4) 1 calc PR A 1
C12 C 0.2293(5) 0.3378(5) 1.0464(4) 0.0524(14) Uani 0.589(4) 1 d PDU A 1
H12A H 0.1559 0.2657 1.0064 0.063 Uiso 0.589(4) 1 calc PR A 1
C13 C 0.2096(6) 0.3751(7) 1.1667(5) 0.082(2) Uani 0.589(4) 1 d PDU A 1
H13A H 0.1108 0.3888 1.1646 0.124 Uiso 0.589(4) 1 calc PR A 1
H13B H 0.2804 0.4464 1.2058 0.124 Uiso 0.589(4) 1 calc PR A 1
H13C H 0.2251 0.3141 1.2074 0.124 Uiso 0.589(4) 1 calc PR A 1
C14 C 0.3813(5) 0.3131(5) 1.0505(5) 0.0620(16) Uani 0.589(4) 1 d PDU A 1
H14A H 0.3952 0.2897 0.9729 0.093 Uiso 0.589(4) 1 calc PR A 1
H14B H 0.3931 0.2506 1.0900 0.093 Uiso 0.589(4) 1 calc PR A 1
H14C H 0.4538 0.3829 1.0914 0.093 Uiso 0.589(4) 1 calc PR A 1
C15 C 0.0272(10) 0.0783(6) 0.5741(5) 0.096(2) Uani 0.589(4) 1 d PDU A 1
H15A H -0.0551 0.1182 0.5604 0.116 Uiso 0.589(4) 1 calc PR A 1
H15B H 0.1092 0.1222 0.5508 0.116 Uiso 0.589(4) 1 calc PR A 1
C16 C -0.0165(10) -0.0371(8) 0.4933(7) 0.122(3) Uani 0.589(4) 1 d PDU A 1
H16A H -0.0612 -0.0936 0.5334 0.147 Uiso 0.589(4) 1 calc PR A 1
C17 C -0.1297(13) -0.0325(12) 0.3944(9) 0.177(5) Uani 0.589(4) 1 d PDU A 1
H17A H -0.1484 -0.1048 0.3363 0.266 Uiso 0.589(4) 1 calc PR A 1
H17B H -0.0956 0.0327 0.3624 0.266 Uiso 0.589(4) 1 calc PR A 1
H17C H -0.2197 -0.0224 0.4193 0.266 Uiso 0.589(4) 1 calc PR A 1
C18 C 0.1126(11) -0.0771(9) 0.4597(9) 0.141(3) Uani 0.589(4) 1 d PDU A 1
H18A H 0.0830 -0.1568 0.4141 0.211 Uiso 0.589(4) 1 calc PR A 1
H18B H 0.1858 -0.0740 0.5281 0.211 Uiso 0.589(4) 1 calc PR A 1
H18C H 0.1541 -0.0268 0.4148 0.211 Uiso 0.589(4) 1 calc PR A 1
O1A O 0.3830(11) 0.5708(8) 0.7685(6) 0.0244(18) Uani 0.411(4) 1 d PU A 2
O2A O -0.0389(9) 0.2870(7) 0.7317(5) 0.0320(18) Uani 0.411(4) 1 d PU A 2
O3A O 0.2730(10) 0.0001(7) 0.7153(7) 0.057(2) Uani 0.411(4) 1 d PU A 2
O4A O 0.0819(8) -0.0963(6) 0.6941(7) 0.068(2) Uani 0.411(4) 1 d PU A 2
N1A N 0.2777(13) 0.7764(9) 0.7573(7) 0.033(2) Uani 0.411(4) 1 d PDU A 2
H1A1 H 0.2819 0.7913 0.8334 0.049 Uiso 0.411(4) 1 calc PR A 2
H1A2 H 0.2379 0.8306 0.7271 0.049 Uiso 0.411(4) 1 calc PR A 2
H1A3 H 0.3691 0.7787 0.7448 0.049 Uiso 0.411(4) 1 calc PR A 2
N2A N 0.1603(13) 0.4982(10) 0.7882(7) 0.0218(18) Uani 0.411(4) 1 d PU A 2
H2AA H 0.0694 0.5069 0.7771 0.026 Uiso 0.411(4) 1 calc PR A 2
N3A N 0.1514(15) 0.1994(12) 0.7229(8) 0.032(2) Uani 0.411(4) 1 d PU A 2
H3AA H 0.2467 0.2082 0.7415 0.039 Uiso 0.411(4) 1 calc PR A 2
C1A C 0.1886(16) 0.6625(11) 0.7039(10) 0.033(2) Uani 0.411(4) 1 d PDU A 2
H1AC H 0.0883 0.6626 0.7174 0.039 Uiso 0.411(4) 1 calc PR A 2
C2A C 0.2485(17) 0.5715(15) 0.7584(10) 0.032(2) Uani 0.411(4) 1 d PU A 2
C3A C 0.191(2) 0.3986(19) 0.8396(11) 0.029(2) Uani 0.411(4) 1 d PDU A 2
H3AB H 0.2941 0.3930 0.8389 0.035 Uiso 0.411(4) 1 calc PR A 2
C4A C 0.0938(16) 0.2886(13) 0.7597(9) 0.028(2) Uani 0.411(4) 1 d PU A 2
C5A C 0.0714(16) 0.0908(11) 0.6560(8) 0.048(2) Uani 0.411(4) 1 d PDU A 2
H5AA H -0.0331 0.0761 0.6610 0.058 Uiso 0.411(4) 1 calc PR A 2
C6A C 0.1524(19) 0.0040(14) 0.6961(10) 0.051(3) Uani 0.411(4) 1 d PU A 2
C7A C 0.1768(17) 0.6311(13) 0.5760(10) 0.045(2) Uani 0.411(4) 1 d PDU A 2
H7AA H 0.1412 0.6928 0.5428 0.054 Uiso 0.411(4) 1 calc PR A 2
H7AB H 0.2752 0.6289 0.5616 0.054 Uiso 0.411(4) 1 calc PR A 2
C8A C 0.076(2) 0.5159(13) 0.5155(16) 0.058(3) Uani 0.411(4) 1 d PDU A 2
H8AA H -0.0029 0.5021 0.5574 0.070 Uiso 0.411(4) 1 calc PR A 2
C9A C 0.151(2) 0.4125(14) 0.506(2) 0.077(4) Uani 0.411(4) 1 d PDU A 2
H9AA H 0.1925 0.4044 0.5826 0.115 Uiso 0.411(4) 1 calc PR A 2
H9AB H 0.2284 0.4244 0.4648 0.115 Uiso 0.411(4) 1 calc PR A 2
H9AC H 0.0792 0.3421 0.4653 0.115 Uiso 0.411(4) 1 calc PR A 2
C10A C 0.007(2) 0.5223(18) 0.3952(15) 0.078(4) Uani 0.411(4) 1 d PDU A 2
H10D H -0.0312 0.5933 0.3981 0.118 Uiso 0.411(4) 1 calc PR A 2
H10E H -0.0720 0.4550 0.3612 0.118 Uiso 0.411(4) 1 calc PR A 2
H10F H 0.0810 0.5226 0.3491 0.118 Uiso 0.411(4) 1 calc PR A 2
C11A C 0.1731(16) 0.4064(10) 0.9602(9) 0.041(2) Uani 0.411(4) 1 d PDU A 2
H11C H 0.2045 0.3390 0.9848 0.049 Uiso 0.411(4) 1 calc PR A 2
H11D H 0.0678 0.3978 0.9590 0.049 Uiso 0.411(4) 1 calc PR A 2
C12A C 0.2519(7) 0.5138(8) 1.0509(6) 0.068(2) Uani 0.411(4) 1 d PDU A 2
H12B H 0.2184 0.5819 1.0271 0.082 Uiso 0.411(4) 1 calc PR A 2
C13A C 0.2106(9) 0.5072(9) 1.1643(6) 0.083(3) Uani 0.411(4) 1 d PDU A 2
H13D H 0.2582 0.5786 1.2211 0.124 Uiso 0.411(4) 1 calc PR A 2
H13E H 0.2424 0.4411 1.1898 0.124 Uiso 0.411(4) 1 calc PR A 2
H13F H 0.1048 0.4975 1.1547 0.124 Uiso 0.411(4) 1 calc PR A 2
C14A C 0.4127(8) 0.5332(9) 1.0633(8) 0.085(3) Uani 0.411(4) 1 d PDU A 2
H14D H 0.4368 0.5420 0.9908 0.128 Uiso 0.411(4) 1 calc PR A 2
H14E H 0.4483 0.4669 1.0851 0.128 Uiso 0.411(4) 1 calc PR A 2
H14F H 0.4588 0.6035 1.1222 0.128 Uiso 0.411(4) 1 calc PR A 2
C15A C 0.0921(8) 0.0755(6) 0.5331(6) 0.0463(18) Uani 0.411(4) 1 d PDU A 2
H15C H 0.0470 0.1317 0.4969 0.056 Uiso 0.411(4) 1 calc PR A 2
H15D H 0.1973 0.0913 0.5336 0.056 Uiso 0.411(4) 1 calc PR A 2
C16A C 0.0242(8) -0.0447(9) 0.4659(9) 0.085(3) Uani 0.411(4) 1 d PDU A 2
H16B H 0.0422 -0.0969 0.5188 0.102 Uiso 0.411(4) 1 calc PR A 2
C17A C -0.1382(7) -0.0569(7) 0.4331(8) 0.047(2) Uani 0.411(4) 1 d PDU A 2
H17D H -0.1858 -0.1198 0.4622 0.070 Uiso 0.411(4) 1 calc PR A 2
H17E H -0.1695 -0.0744 0.3501 0.070 Uiso 0.411(4) 1 calc PR A 2
H17F H -0.1650 0.0156 0.4657 0.070 Uiso 0.411(4) 1 calc PR A 2
C18A C 0.0899(15) -0.0833(11) 0.3702(11) 0.141(3) Uani 0.411(4) 1 d PDU A 2
H18D H 0.0161 -0.1381 0.3092 0.211 Uiso 0.411(4) 1 calc PR A 2
H18E H 0.1695 -0.1211 0.3954 0.211 Uiso 0.411(4) 1 calc PR A 2
H18F H 0.1280 -0.0164 0.3420 0.211 Uiso 0.411(4) 1 calc PR A 2
N21 N 0.5765(7) 0.0819(5) 0.7552(4) 0.0323(12) Uani 0.710(5) 1 d PDU B 1
H21A H 0.5891 0.0143 0.7137 0.048 Uiso 0.710(5) 1 calc PR B 1
H21B H 0.4811 0.0762 0.7581 0.048 Uiso 0.710(5) 1 calc PR B 1
H21C H 0.6318 0.0963 0.8269 0.048 Uiso 0.710(5) 1 calc PR B 1
N22 N 0.7102(7) 0.3781(5) 0.8020(4) 0.0331(12) Uani 0.710(5) 1 d PU B 1
H22A H 0.7952 0.3660 0.7898 0.040 Uiso 0.710(5) 1 calc PR B 1
N23 N 0.6897(7) 0.6472(5) 0.7539(4) 0.0281(12) Uani 0.710(5) 1 d PU B 1
H23A H 0.6003 0.6424 0.7644 0.034 Uiso 0.710(5) 1 calc PR B 1
O21 O 0.4781(6) 0.2952(4) 0.7950(4) 0.0348(11) Uani 0.710(5) 1 d PU B 1
O22 O 0.8920(6) 0.5749(5) 0.7772(4) 0.0322(11) Uani 0.710(5) 1 d PU B 1
O23 O 0.5810(6) 0.8341(4) 0.7791(4) 0.0404(12) Uani 0.710(5) 1 d PU B 1
O24 O 0.7051(5) 0.9162(4) 0.6686(4) 0.0513(12) Uani 0.710(5) 1 d PU B 1
C21 C 0.6216(10) 0.1783(6) 0.7006(5) 0.0295(14) Uani 0.710(5) 1 d PDU B 1
H21D H 0.7274 0.1854 0.7004 0.035 Uiso 0.710(5) 1 calc PR B 1
C22 C 0.5997(7) 0.2900(6) 0.7709(4) 0.0237(13) Uani 0.710(5) 1 d PU B 1
C23 C 0.7005(10) 0.4934(7) 0.8549(5) 0.0298(14) Uani 0.710(5) 1 d PDU B 1
H23B H 0.5961 0.4987 0.8507 0.036 Uiso 0.710(5) 1 calc PR B 1
C24 C 0.7685(9) 0.5740(7) 0.7910(5) 0.0277(14) Uani 0.710(5) 1 d PU B 1
C25 C 0.7462(8) 0.7351(6) 0.6965(4) 0.0326(14) Uani 0.710(5) 1 d PDU B 1
H25A H 0.8509 0.7657 0.7352 0.039 Uiso 0.710(5) 1 calc PR B 1
C26 C 0.6683(9) 0.8367(7) 0.7137(5) 0.0367(16) Uani 0.710(5) 1 d PU B 1
C27 C 0.5355(12) 0.1523(8) 0.5780(5) 0.0446(16) Uani 0.710(5) 1 d PDU B 1
H27A H 0.4310 0.1410 0.5801 0.053 Uiso 0.710(5) 1 calc PR B 1
H27B H 0.5521 0.0772 0.5387 0.053 Uiso 0.710(5) 1 calc PR B 1
C28 C 0.5628(9) 0.2390(6) 0.5022(7) 0.0582(19) Uani 0.710(5) 1 d PDU B 1
H28A H 0.5576 0.3173 0.5450 0.070 Uiso 0.710(5) 1 calc PR B 1
C29 C 0.4478(14) 0.2083(8) 0.3886(9) 0.080(3) Uani 0.710(5) 1 d PDU B 1
H29A H 0.4732 0.2625 0.3418 0.121 Uiso 0.710(5) 1 calc PR B 1
H29B H 0.3517 0.2136 0.4043 0.121 Uiso 0.710(5) 1 calc PR B 1
H29C H 0.4457 0.1293 0.3478 0.121 Uiso 0.710(5) 1 calc PR B 1
C30 C 0.7169(12) 0.2455(8) 0.4767(9) 0.083(3) Uani 0.710(5) 1 d PDU B 1
H30A H 0.7292 0.2958 0.4238 0.124 Uiso 0.710(5) 1 calc PR B 1
H30B H 0.7284 0.1678 0.4425 0.124 Uiso 0.710(5) 1 calc PR B 1
H30C H 0.7905 0.2770 0.5476 0.124 Uiso 0.710(5) 1 calc PR B 1
C31 C 0.7837(14) 0.5278(9) 0.9777(6) 0.0496(17) Uani 0.710(5) 1 d PDU B 1
H31A H 0.7421 0.4715 1.0182 0.060 Uiso 0.710(5) 1 calc PR B 1
H31B H 0.8857 0.5200 0.9791 0.060 Uiso 0.710(5) 1 calc PR B 1
C32 C 0.7858(9) 0.6462(7) 1.0433(7) 0.0751(18) Uani 0.710(5) 1 d PDU B 1
H32A H 0.8193 0.7038 1.0000 0.090 Uiso 0.710(5) 1 calc PR B 1
C33 C 0.8904(10) 0.6695(8) 1.1554(8) 0.116(3) Uani 0.710(5) 1 d PDU B 1
H33A H 0.8955 0.7485 1.1976 0.174 Uiso 0.710(5) 1 calc PR B 1
H33B H 0.9871 0.6609 1.1430 0.174 Uiso 0.710(5) 1 calc PR B 1
H33C H 0.8573 0.6145 1.1992 0.174 Uiso 0.710(5) 1 calc PR B 1
C34 C 0.6343(8) 0.6543(7) 1.0565(6) 0.123(3) Uani 0.710(5) 1 d PDU B 1
H34A H 0.5675 0.6302 0.9817 0.185 Uiso 0.710(5) 1 calc PR B 1
H34B H 0.6322 0.7343 1.0912 0.185 Uiso 0.710(5) 1 calc PR B 1
H34C H 0.6043 0.6037 1.1053 0.185 Uiso 0.710(5) 1 calc PR B 1
C35 C 0.7422(11) 0.6846(10) 0.5707(5) 0.0430(17) Uani 0.710(5) 1 d PDU B 1
H35A H 0.8063 0.6276 0.5678 0.052 Uiso 0.710(5) 1 calc PR B 1
H35B H 0.7853 0.7481 0.5388 0.052 Uiso 0.710(5) 1 calc PR B 1
C36 C 0.5927(9) 0.6252(6) 0.4915(6) 0.0616(17) Uani 0.710(5) 1 d PDU B 1
H36A H 0.5364 0.5746 0.5310 0.074 Uiso 0.710(5) 1 calc PR B 1
C37 C 0.4956(9) 0.7048(8) 0.4437(8) 0.084(2) Uani 0.710(5) 1 d PDU B 1
H37A H 0.4689 0.7544 0.5066 0.126 Uiso 0.710(5) 1 calc PR B 1
H37B H 0.4071 0.6570 0.3913 0.126 Uiso 0.710(5) 1 calc PR B 1
H37C H 0.5495 0.7530 0.4031 0.126 Uiso 0.710(5) 1 calc PR B 1
C38 C 0.6137(6) 0.5508(5) 0.3803(5) 0.095(2) Uani 0.710(5) 1 d PDU B 1
H38A H 0.5186 0.5179 0.3287 0.142 Uiso 0.710(5) 1 calc PR B 1
H38B H 0.6615 0.4881 0.3979 0.142 Uiso 0.710(5) 1 calc PR B 1
H38C H 0.6743 0.5992 0.3440 0.142 Uiso 0.710(5) 1 calc PR B 1
N21A N 0.5611(19) 0.0805(15) 0.7144(10) 0.036(3) Uani 0.290(5) 1 d PDU B 2
H21G H 0.5760 0.0129 0.6748 0.055 Uiso 0.290(5) 1 calc PR B 2
H21E H 0.4640 0.0766 0.7091 0.055 Uiso 0.290(5) 1 calc PR B 2
H21F H 0.6069 0.0928 0.7887 0.055 Uiso 0.290(5) 1 calc PR B 2
N22A N 0.695(2) 0.3684(15) 0.7654(11) 0.029(2) Uani 0.290(5) 1 d PU B 2
H22B H 0.7788 0.3538 0.7529 0.035 Uiso 0.290(5) 1 calc PR B 2
N23A N 0.6791(18) 0.6391(14) 0.7160(10) 0.025(2) Uani 0.290(5) 1 d PU B 2
H23C H 0.5886 0.6326 0.7241 0.030 Uiso 0.290(5) 1 calc PR B 2
O21A O 0.4613(14) 0.2868(11) 0.7487(8) 0.027(2) Uani 0.290(5) 1 d PU B 2
O22A O 0.8878(15) 0.5639(12) 0.7340(8) 0.023(2) Uani 0.290(5) 1 d PU B 2
O23A O 0.5560(16) 0.8173(12) 0.7361(10) 0.040(3) Uani 0.290(5) 1 d PU B 2
O24A O 0.6659(12) 0.8977(10) 0.6208(8) 0.041(3) Uani 0.290(5) 1 d PU B 2
C21A C 0.621(3) 0.1771(18) 0.6664(15) 0.038(3) Uani 0.290(5) 1 d PDU B 2
H21Z H 0.7269 0.1848 0.6679 0.045 Uiso 0.290(5) 1 calc PR B 2
C22A C 0.584(2) 0.2804(16) 0.7336(12) 0.028(2) Uani 0.290(5) 1 d PU B 2
C23A C 0.695(3) 0.495(2) 0.8227(14) 0.028(2) Uani 0.290(5) 1 d PDU B 2
H23D H 0.5928 0.5049 0.8228 0.034 Uiso 0.290(5) 1 calc PR B 2
C24A C 0.759(2) 0.570(2) 0.7583(13) 0.026(2) Uani 0.290(5) 1 d PU B 2
C25A C 0.733(2) 0.724(2) 0.6582(16) 0.038(2) Uani 0.290(5) 1 d PDU B 2
H25B H 0.8344 0.7591 0.7024 0.046 Uiso 0.290(5) 1 calc PR B 2
C26A C 0.649(2) 0.822(2) 0.6730(15) 0.040(3) Uani 0.290(5) 1 d PDU B 2
C27A C 0.526(3) 0.150(2) 0.5465(18) 0.051(3) Uani 0.290(5) 1 d PDU B 2
H27D H 0.4206 0.1288 0.5449 0.061 Uiso 0.290(5) 1 calc PR B 2
H27C H 0.5546 0.0895 0.4930 0.061 Uiso 0.290(5) 1 calc PR B 2
C28A C 0.570(2) 0.2714(15) 0.527(2) 0.054(3) Uani 0.290(5) 1 d PDU B 2
H28B H 0.5531 0.3336 0.5871 0.065 Uiso 0.290(5) 1 calc PR B 2
C29A C 0.460(3) 0.2486(19) 0.414(2) 0.067(5) Uani 0.290(5) 1 d PDU B 2
H29D H 0.4736 0.3165 0.3807 0.100 Uiso 0.290(5) 1 calc PR B 2
H29E H 0.3610 0.2336 0.4266 0.100 Uiso 0.290(5) 1 calc PR B 2
H29F H 0.4748 0.1813 0.3612 0.100 Uiso 0.290(5) 1 calc PR B 2
C30A C 0.729(2) 0.2897(15) 0.5134(16) 0.049(4) Uani 0.290(5) 1 d PDU B 2
H30D H 0.7950 0.3076 0.5883 0.074 Uiso 0.290(5) 1 calc PR B 2
H30E H 0.7478 0.3541 0.4764 0.074 Uiso 0.290(5) 1 calc PR B 2
H30F H 0.7450 0.2191 0.4665 0.074 Uiso 0.290(5) 1 calc PR B 2
C31A C 0.784(4) 0.510(2) 0.9519(15) 0.045(3) Uani 0.290(5) 1 d PDU B 2
H31C H 0.7353 0.4506 0.9860 0.054 Uiso 0.290(5) 1 calc PR B 2
H31D H 0.8837 0.4975 0.9512 0.054 Uiso 0.290(5) 1 calc PR B 2
C32A C 0.792(2) 0.6366(16) 1.0285(17) 0.070(3) Uani 0.290(5) 1 d PDU B 2
H32B H 0.6923 0.6536 1.0087 0.084 Uiso 0.290(5) 1 calc PR B 2
C33A C 0.9028(12) 0.7450(10) 1.0112(10) 0.062(3) Uani 0.290(5) 1 d PDU B 2
H33D H 0.8751 0.7544 0.9332 0.093 Uiso 0.290(5) 1 calc PR B 2
H33E H 1.0021 0.7308 1.0251 0.093 Uiso 0.290(5) 1 calc PR B 2
H33F H 0.8985 0.8155 1.0648 0.093 Uiso 0.290(5) 1 calc PR B 2
C34A C 0.818(3) 0.630(2) 1.1607(17) 0.101(5) Uani 0.290(5) 1 d PDU B 2
H34D H 0.7482 0.5650 1.1692 0.152 Uiso 0.290(5) 1 calc PR B 2
H34E H 0.8041 0.7023 1.2065 0.152 Uiso 0.290(5) 1 calc PR B 2
H34F H 0.9173 0.6196 1.1865 0.152 Uiso 0.290(5) 1 calc PR B 2
C35A C 0.747(3) 0.682(3) 0.5413(16) 0.052(3) Uani 0.290(5) 1 d PDU B 2
H35Z H 0.7960 0.6159 0.5359 0.062 Uiso 0.290(5) 1 calc PR B 2
H35C H 0.8037 0.7446 0.5155 0.062 Uiso 0.290(5) 1 calc PR B 2
C36A C 0.598(2) 0.6478(14) 0.472(2) 0.066(3) Uani 0.290(5) 1 d PDU B 2
H36B H 0.6094 0.6373 0.3918 0.080 Uiso 0.290(5) 1 calc PR B 2
C37A C 0.518(3) 0.743(2) 0.488(2) 0.092(5) Uani 0.290(5) 1 d PDU B 2
H37D H 0.4149 0.7133 0.4524 0.139 Uiso 0.290(5) 1 calc PR B 2
H37E H 0.5580 0.8038 0.4535 0.139 Uiso 0.290(5) 1 calc PR B 2
H37F H 0.5287 0.7740 0.5698 0.139 Uiso 0.290(5) 1 calc PR B 2
C38A C 0.5512(17) 0.5304(15) 0.4862(16) 0.106(4) Uani 0.290(5) 1 d PDU B 2
H38D H 0.6176 0.5174 0.5512 0.160 Uiso 0.290(5) 1 calc PR B 2
H38E H 0.5526 0.4743 0.4172 0.160 Uiso 0.290(5) 1 calc PR B 2
H38F H 0.4522 0.5210 0.4995 0.160 Uiso 0.290(5) 1 calc PR B 2
N1P N 0.3599(5) 0.8375(4) 0.0210(4) 0.1151(13) Uani 1 1 d DU . .
C5P C 0.2985(7) 0.8112(5) 0.0987(6) 0.149(2) Uani 1 1 d DU . .
H5PA H 0.2034 0.7643 0.0771 0.179 Uiso 1 1 calc R . .
C4P C 0.3610(10) 0.8462(7) 0.2087(7) 0.188(3) Uani 1 1 d DU . .
H4PA H 0.3071 0.8281 0.2630 0.225 Uiso 1 1 calc R . .
C3P C 0.5071(11) 0.9101(6) 0.2473(6) 0.190(3) Uani 1 1 d DU . .
H3PA H 0.5544 0.9326 0.3255 0.227 Uiso 1 1 calc R . .
C2P C 0.5729(10) 0.9363(6) 0.1654(7) 0.228(3) Uani 1 1 d DU . .
H2PA H 0.6698 0.9798 0.1849 0.274 Uiso 1 1 calc R . .
C1P C 0.5004(8) 0.9004(5) 0.0528(5) 0.173(3) Uani 1 1 d DU . .
H1PB H 0.5486 0.9196 -0.0042 0.207 Uiso 1 1 calc R . .
N11P N 0.6675(15) 0.1754(10) -0.0248(10) 0.131(3) Uani 0.326(5) 1 d PDU C 1
C11P C 0.5585(14) 0.2101(11) 0.0239(11) 0.128(4) Uani 0.326(5) 1 d PDU C 1
H11F H 0.4630 0.1954 -0.0220 0.153 Uiso 0.326(5) 1 calc PR C 1
C12P C 0.5820(17) 0.2661(12) 0.1379(12) 0.151(4) Uani 0.326(5) 1 d PDU C 1
H12C H 0.5039 0.2891 0.1685 0.181 Uiso 0.326(5) 1 calc PR C 1
C13P C 0.7162(19) 0.2872(12) 0.2041(12) 0.152(4) Uani 0.326(5) 1 d PDU C 1
H13G H 0.7328 0.3255 0.2819 0.182 Uiso 0.326(5) 1 calc PR C 1
C14P C 0.8268(16) 0.2549(14) 0.1616(11) 0.161(4) Uani 0.326(5) 1 d PDU C 1
H14G H 0.9218 0.2673 0.2078 0.194 Uiso 0.326(5) 1 calc PR C 1
C15P C 0.7947(16) 0.2010(13) 0.0437(13) 0.139(3) Uani 0.326(5) 1 d PDU C 1
H15E H 0.8740 0.1819 0.0121 0.167 Uiso 0.326(5) 1 calc PR C 1
N21P N 0.7841(8) 0.1194(6) -0.0401(5) 0.126(2) Uani 0.674(5) 1 d PDU C 2
C21P C 0.8887(8) 0.0566(6) -0.0638(6) 0.147(3) Uani 0.674(5) 1 d PDU C 2
H21H H 0.8730 0.0126 -0.1396 0.176 Uiso 0.674(5) 1 calc PR C 2
C22P C 1.0081(10) 0.0510(8) 0.0073(8) 0.202(4) Uani 0.674(5) 1 d PDU C 2
H22C H 1.0717 0.0053 -0.0212 0.242 Uiso 0.674(5) 1 calc PR C 2
C23P C 1.0451(15) 0.1074(10) 0.1193(9) 0.237(4) Uani 0.674(5) 1 d PDU C 2
H23P H 1.1294 0.1020 0.1712 0.284 Uiso 0.674(5) 1 calc PR C 2
C24P C 0.9419(13) 0.1758(10) 0.1496(7) 0.216(4) Uani 0.674(5) 1 d PDU C 2
H24A H 0.9568 0.2187 0.2257 0.259 Uiso 0.674(5) 1 calc PR C 2
C25P C 0.8203(12) 0.1805(8) 0.0697(8) 0.182(3) Uani 0.674(5) 1 d PDU C 2
H25P H 0.7582 0.2300 0.0938 0.218 Uiso 0.674(5) 1 calc PR C 2

loop_
_atom_site_aniso_label
_atom_site_aniso_U_11
_atom_site_aniso_U_22
_atom_site_aniso_U_33
_atom_site_aniso_U_23
_atom_site_aniso_U_13
_atom_site_aniso_U_12
O1 0.021(2) 0.035(2) 0.043(3) 0.002(3) 0.000(3) 0.0073(17)
O2 0.019(2) 0.037(2) 0.046(3) 0.001(2) 0.004(2) 0.0112(15)
O3 0.030(2) 0.052(3) 0.077(3) 0.021(2) 0.012(2) 0.018(2)
O4 0.050(2) 0.040(2) 0.080(3) 0.031(2) 0.001(2) 0.0030(19)
N1 0.049(3) 0.040(3) 0.052(4) 0.021(3) 0.023(3) 0.027(2)
N2 0.020(2) 0.034(2) 0.034(3) 0.004(2) 0.003(3) 0.0108(16)
N3 0.016(2) 0.021(2) 0.026(3) 0.003(2) -0.002(2) 0.0031(17)
C1 0.027(4) 0.047(3) 0.055(5) 0.018(3) 0.016(3) 0.013(3)
C2 0.025(3) 0.027(3) 0.033(4) 0.001(3) -0.001(3) 0.012(2)
C3 0.019(4) 0.028(3) 0.046(4) 0.011(3) 0.005(3) 0.013(3)
C4 0.025(3) 0.028(3) 0.037(3) 0.005(3) 0.006(3) 0.014(2)
C5 0.024(2) 0.023(2) 0.041(3) -0.002(3) -0.011(3) 0.0087(19)
C6 0.024(3) 0.026(3) 0.039(4) 0.007(3) 0.009(3) 0.017(2)
C7 0.034(3) 0.059(4) 0.058(6) 0.021(4) 0.004(4) 0.020(3)
C8 0.036(5) 0.066(5) 0.066(5) 0.015(4) 0.008(4) 0.007(4)
C9 0.067(6) 0.061(6) 0.068(6) -0.002(5) 0.024(5) -0.006(4)
C10 0.049(7) 0.099(8) 0.100(7) 0.021(6) 0.013(5) 0.007(6)
C11 0.028(4) 0.060(4) 0.050(4) 0.004(3) 0.012(3) 0.020(3)
C12 0.028(3) 0.067(3) 0.064(3) 0.025(3) 0.009(2) 0.005(2)
C13 0.051(4) 0.130(6) 0.065(4) 0.022(4) 0.007(3) 0.021(4)
C14 0.042(3) 0.078(4) 0.070(4) 0.030(3) -0.001(3) 0.022(3)
C15 0.122(4) 0.058(3) 0.076(4) -0.011(3) -0.030(4) 0.016(3)
C16 0.111(5) 0.116(4) 0.109(5) -0.006(4) -0.005(4) 0.004(4)
C17 0.156(8) 0.188(9) 0.135(9) -0.018(7) -0.021(7) 0.009(8)
C18 0.158(6) 0.136(6) 0.154(8) 0.027(7) 0.078(7) 0.065(5)
O1A 0.021(3) 0.025(3) 0.027(4) 0.009(3) 0.000(3) 0.008(2)
O2A 0.021(3) 0.029(3) 0.043(4) -0.008(3) 0.007(3) 0.0165(19)
O3A 0.035(3) 0.063(4) 0.071(4) 0.005(3) 0.006(3) 0.023(3)
O4A 0.057(3) 0.044(3) 0.095(4) 0.010(3) -0.001(3) 0.016(3)
N1A 0.029(3) 0.031(3) 0.041(4) 0.013(3) 0.003(3) 0.013(3)
N2A 0.0205(19) 0.0221(19) 0.023(2) 0.0045(11) 0.0042(10) 0.0066(10)
N3A 0.025(3) 0.033(3) 0.036(4) 0.002(3) 0.002(3) 0.012(2)
C1A 0.017(4) 0.041(4) 0.046(6) 0.020(4) -0.002(4) 0.021(3)
C2A 0.018(4) 0.042(4) 0.039(5) 0.013(4) 0.001(4) 0.013(3)
C3A 0.013(4) 0.029(4) 0.045(4) 0.007(4) 0.000(3) 0.011(3)
C4A 0.011(3) 0.022(4) 0.040(5) -0.004(4) -0.002(4) -0.005(3)
C5A 0.045(3) 0.035(3) 0.053(4) 0.003(4) -0.009(4) 0.007(3)
C6A 0.033(4) 0.041(4) 0.068(5) 0.003(5) -0.011(5) 0.010(3)
C7A 0.033(5) 0.057(5) 0.050(6) 0.012(4) 0.011(5) 0.020(4)
C8A 0.049(6) 0.063(6) 0.058(6) 0.012(5) 0.006(5) 0.007(5)
C9A 0.079(10) 0.053(8) 0.092(9) -0.002(7) 0.016(7) 0.020(7)
C10A 0.063(11) 0.099(10) 0.077(8) 0.033(7) 0.026(7) -0.002(7)
C11A 0.017(4) 0.052(4) 0.055(4) 0.013(3) 0.003(3) 0.013(3)
C12A 0.044(4) 0.084(5) 0.061(4) -0.005(4) 0.006(4) -0.001(4)
C13A 0.061(5) 0.116(7) 0.060(5) -0.013(5) 0.027(4) 0.011(5)
C14A 0.064(6) 0.087(6) 0.081(6) -0.024(5) 0.014(5) -0.002(5)
C15A 0.043(2) 0.046(2) 0.049(2) 0.0078(11) 0.0112(10) 0.0098(10)
C16A 0.051(4) 0.112(5) 0.091(5) -0.018(4) 0.052(4) 0.022(4)
C17A 0.039(4) 0.054(4) 0.052(5) 0.021(4) 0.020(4) 0.002(3)
C18A 0.158(6) 0.136(6) 0.154(8) 0.027(7) 0.078(7) 0.065(5)
N21 0.022(2) 0.031(2) 0.054(3) 0.024(2) 0.013(2) 0.0119(15)
N22 0.022(2) 0.0277(19) 0.053(3) 0.009(2) 0.008(2) 0.0144(16)
N23 0.0218(18) 0.0261(19) 0.037(3) 0.005(2) 0.007(2) 0.0073(14)
O21 0.024(2) 0.0307(17) 0.054(3) 0.012(2) 0.012(2) 0.0109(14)
O22 0.0244(19) 0.0339(19) 0.043(3) 0.007(2) 0.014(2) 0.0137(14)
O23 0.040(2) 0.031(2) 0.057(3) 0.009(2) 0.021(2) 0.0173(16)
O24 0.053(3) 0.035(2) 0.079(3) 0.020(2) 0.030(2) 0.0184(18)
C21 0.021(2) 0.024(2) 0.055(4) 0.026(3) 0.015(3) 0.0083(17)
C22 0.017(2) 0.021(2) 0.039(3) 0.012(2) 0.010(2) 0.0113(17)
C23 0.029(2) 0.028(2) 0.038(4) 0.008(3) 0.010(3) 0.0182(17)
C24 0.020(2) 0.0204(19) 0.040(3) 0.000(3) 0.002(3) 0.0103(17)
C25 0.022(2) 0.025(2) 0.053(3) 0.005(3) 0.015(3) 0.0097(18)
C26 0.036(3) 0.021(3) 0.058(4) 0.011(3) 0.018(3) 0.010(2)
C27 0.041(3) 0.037(2) 0.061(4) 0.017(3) 0.010(3) 0.016(2)
C28 0.049(3) 0.045(4) 0.078(4) 0.017(3) 0.003(3) 0.013(3)
C29 0.091(5) 0.065(6) 0.077(5) 0.010(4) -0.009(4) 0.030(5)
C30 0.072(4) 0.082(6) 0.099(6) 0.029(4) 0.019(4) 0.016(5)
C31 0.043(2) 0.051(4) 0.064(4) 0.012(3) 0.021(3) 0.027(3)
C32 0.094(4) 0.064(3) 0.074(4) 0.013(3) 0.024(3) 0.033(3)
C33 0.127(7) 0.112(7) 0.082(5) -0.010(4) 0.006(5) 0.004(5)
C34 0.121(5) 0.135(5) 0.111(5) -0.018(4) 0.018(4) 0.086(5)
C35 0.043(2) 0.035(2) 0.065(4) 0.020(3) 0.022(3) 0.024(2)
C36 0.058(3) 0.049(3) 0.090(4) 0.044(3) 0.015(3) 0.011(3)
C37 0.053(4) 0.099(6) 0.106(6) 0.037(4) 0.015(4) 0.019(4)
C38 0.078(4) 0.088(4) 0.091(4) -0.011(3) -0.020(3) 0.020(3)
N21A 0.029(4) 0.040(4) 0.041(5) 0.006(4) 0.006(4) 0.017(3)
N22A 0.026(3) 0.029(3) 0.033(4) 0.002(3) 0.007(3) 0.014(3)
N23A 0.019(3) 0.026(3) 0.034(4) 0.003(3) 0.006(3) 0.017(3)
O21A 0.020(4) 0.030(3) 0.033(5) 0.006(4) 0.002(4) 0.013(3)
O22A 0.013(3) 0.034(4) 0.021(4) -0.007(4) 0.009(4) 0.010(3)
O23A 0.037(4) 0.034(4) 0.048(5) 0.010(4) 0.009(4) 0.008(3)
O24A 0.045(4) 0.035(4) 0.047(5) 0.016(3) 0.011(3) 0.015(3)
C21A 0.029(4) 0.034(4) 0.050(6) 0.014(4) 0.001(5) 0.007(4)
C22A 0.023(3) 0.027(3) 0.037(4) 0.011(3) 0.005(3) 0.008(3)
C23A 0.028(3) 0.022(3) 0.036(4) 0.005(3) 0.008(3) 0.013(3)
C24A 0.025(4) 0.025(3) 0.028(4) 0.006(3) 0.006(3) 0.009(3)
C25A 0.030(4) 0.034(4) 0.055(5) 0.008(4) 0.016(4) 0.015(3)
C26A 0.038(5) 0.030(5) 0.056(6) 0.011(5) 0.016(5) 0.009(4)
C27A 0.040(5) 0.042(5) 0.070(6) 0.015(5) 0.010(5) 0.005(4)
C28A 0.048(4) 0.041(5) 0.074(6) 0.022(5) 0.007(5) 0.007(5)
C29A 0.052(7) 0.059(10) 0.082(9) 0.010(8) 0.010(7) 0.003(8)
C30A 0.032(6) 0.052(8) 0.072(9) 0.047(7) 0.008(6) -0.003(7)
C31A 0.042(4) 0.042(5) 0.052(5) 0.001(5) 0.019(5) 0.014(4)
C32A 0.078(5) 0.065(5) 0.066(5) 0.007(5) 0.017(5) 0.019(5)
C33A 0.058(7) 0.068(6) 0.056(6) 0.009(5) 0.011(5) 0.008(5)
C34A 0.135(11) 0.095(10) 0.058(7) 0.009(7) 0.007(9) 0.009(9)
C35A 0.046(4) 0.043(4) 0.077(6) 0.021(5) 0.029(5) 0.013(4)
C36A 0.056(5) 0.065(5) 0.088(5) 0.033(5) 0.020(5) 0.016(5)
C37A 0.069(9) 0.094(9) 0.109(11) 0.030(9) -0.005(9) 0.021(8)
C38A 0.070(8) 0.095(8) 0.150(10) 0.042(8) 0.019(8) -0.007(7)
N1P 0.136(3) 0.102(3) 0.125(3) 0.042(2) 0.040(2) 0.045(2)
C5P 0.185(5) 0.170(5) 0.139(4) 0.048(4) 0.080(4) 0.105(4)
C4P 0.251(7) 0.202(6) 0.156(5) 0.054(5) 0.067(5) 0.138(5)
C3P 0.300(8) 0.168(5) 0.105(4) 0.022(4) 0.033(5) 0.086(6)
C2P 0.300(7) 0.203(6) 0.139(5) 0.045(5) -0.005(5) -0.014(6)
C1P 0.200(6) 0.165(5) 0.125(4) 0.058(4) -0.009(4) -0.028(5)
N11P 0.147(4) 0.135(4) 0.118(4) 0.028(3) 0.044(3) 0.032(4)
C11P 0.179(8) 0.135(7) 0.101(7) 0.047(6) 0.063(6) 0.061(7)
C12P 0.200(9) 0.139(8) 0.117(8) 0.025(7) 0.033(7) 0.053(8)
C13P 0.194(9) 0.146(8) 0.104(7) 0.011(7) 0.021(7) 0.041(8)
C14P 0.188(7) 0.172(6) 0.089(6) -0.024(6) 0.015(6) 0.019(6)
C15P 0.176(6) 0.135(6) 0.100(5) 0.010(5) 0.034(5) 0.028(5)
N21P 0.145(4) 0.125(3) 0.102(3) 0.004(3) 0.032(3) 0.034(3)
C21P 0.147(6) 0.157(6) 0.113(5) 0.011(4) -0.032(4) 0.057(5)
C22P 0.185(7) 0.232(8) 0.144(6) 0.009(6) -0.044(6) 0.048(6)
C23P 0.241(8) 0.255(8) 0.137(6) -0.049(6) -0.021(6) 0.017(7)
C24P 0.220(7) 0.231(7) 0.123(5) -0.052(6) -0.019(5) 0.016(6)
C25P 0.201(5) 0.181(5) 0.130(5) -0.022(4) 0.040(4) 0.009(5)

loop_
_atom_type_symbol
_atom_type_description
_atom_type_scat_dispersion_real
_atom_type_scat_dispersion_imag
_atom_type_scat_source
C C 0.0033 0.0016 'International Tables Vol C Tables 4.2.6.8 and 6.1.1.4'
H H 0.0000 0.0000 'International Tables Vol C Tables 4.2.6.8 and 6.1.1.4'
N N 0.0061 0.0033 'International Tables Vol C Tables 4.2.6.8 and 6.1.1.4'
O O 0.0106 0.0060 'International Tables Vol C Tables 4.2.6.8 and 6.1.1.4'

loop_
_geom_angle_atom_site_label_1
_geom_angle_atom_site_label_2
_geom_angle_atom_site_label_3
_geom_angle
_geom_angle_site_symmetry_1
_geom_angle_site_symmetry_3
_geom_angle_publ_flag
C2 N2 C3 121.4(9) . . ?
C4 N3 C5 124.3(7) . . ?
C2 C1 N1 109.0(7) . . ?
C2 C1 C7 114.3(8) . . ?
N1 C1 C7 108.5(6) . . ?
O1 C2 N2 122.4(9) . . ?
O1 C2 C1 121.4(9) . . ?
N2 C2 C1 115.9(9) . . ?
N2 C3 C4 108.8(8) . . ?
N2 C3 C11 106.8(9) . . ?
C4 C3 C11 111.4(8) . . ?
O2 C4 N3 121.2(8) . . ?
O2 C4 C3 121.2(9) . . ?
N3 C4 C3 117.1(9) . . ?
N3 C5 C15 112.0(6) . . ?
N3 C5 C6 109.9(6) . . ?
C15 C5 C6 114.8(6) . . ?
O4 C6 O3 128.9(7) . . ?
O4 C6 C5 115.3(7) . . ?
O3 C6 C5 113.9(7) . . ?
C8 C7 C1 115.9(7) . . ?
C10 C8 C7 110.6(7) . . ?
C10 C8 C9 108.7(10) . . ?
C7 C8 C9 111.4(7) . . ?
C3 C11 C12 118.1(8) . . ?
C11 C12 C13 109.3(5) . . ?
C11 C12 C14 111.0(5) . . ?
C13 C12 C14 109.0(4) . . ?
C16 C15 C5 122.7(7) . . ?
C17 C16 C18 113.0(8) . . ?
C17 C16 C15 109.5(6) . . ?
C18 C16 C15 111.0(7) . . ?
C2A N2A C3A 128.6(13) . . ?
C4A N3A C5A 125.0(12) . . ?
N1A C1A C7A 112.5(9) . . ?
N1A C1A C2A 110.2(9) . . ?
C7A C1A C2A 110.0(11) . . ?
O1A C2A N2A 123.5(15) . . ?
O1A C2A C1A 118.1(13) . . ?
N2A C2A C1A 118.4(13) . . ?
N2A C3A C11A 116.5(14) . . ?
N2A C3A C4A 107.0(11) . . ?
C11A C3A C4A 111.0(12) . . ?
O2A C4A N3A 122.2(10) . . ?
O2A C4A C3A 117.7(14) . . ?
N3A C4A C3A 120.1(13) . . ?
N3A C5A C6A 104.9(10) . . ?
N3A C5A C15A 110.4(9) . . ?
C6A C5A C15A 100.9(9) . . ?
O3A C6A O4A 106.6(14) . . ?
O3A C6A C5A 133.0(14) . . ?
O4A C6A C5A 119.4(12) . . ?
C8A C7A C1A 114.3(11) . . ?
C7A C8A C9A 114.6(11) . . ?
C7A C8A C10A 109.1(11) . . ?
C9A C8A C10A 107.8(15) . . ?
C3A C11A C12A 119.0(11) . . ?
C14A C12A C11A 112.3(9) . . ?
C14A C12A C13A 111.0(7) . . ?
C11A C12A C13A 110.2(9) . . ?
C16A C15A C5A 110.7(8) . . ?
C18A C16A C15A 113.9(7) . . ?
C18A C16A C17A 113.7(8) . . ?
C15A C16A C17A 109.7(6) . . ?
C22 N22 C23 123.8(6) . . ?
C24 N23 C25 122.7(6) . . ?
N21 C21 C22 108.7(5) . . ?
N21 C21 C27 110.1(5) . . ?
C22 C21 C27 111.9(6) . . ?
O21 C22 N22 123.0(6) . . ?
O21 C22 C21 119.6(6) . . ?
N22 C22 C21 117.4(6) . . ?
N22 C23 C24 107.3(6) . . ?
N22 C23 C31 111.1(6) . . ?
C24 C23 C31 108.4(7) . . ?
O22 C24 N23 121.8(7) . . ?
O22 C24 C23 121.1(7) . . ?
N23 C24 C23 117.1(7) . . ?
N23 C25 C26 110.1(5) . . ?
N23 C25 C35 112.6(6) . . ?
C26 C25 C35 113.1(6) . . ?
O24 C26 O23 126.7(7) . . ?
O24 C26 C25 116.5(6) . . ?
O23 C26 C25 116.6(6) . . ?
C21 C27 C28 120.3(7) . . ?
C27 C28 C29 112.6(7) . . ?
C27 C28 C30 110.7(8) . . ?
C29 C28 C30 109.3(8) . . ?
C32 C31 C23 117.4(8) . . ?
C31 C32 C33 109.0(7) . . ?
C31 C32 C34 108.8(7) . . ?
C33 C32 C34 112.1(7) . . ?
C25 C35 C36 117.9(7) . . ?
C38 C36 C35 110.2(6) . . ?
C38 C36 C37 101.1(6) . . ?
C35 C36 C37 117.3(7) . . ?
C22A N22A C23A 127.5(17) . . ?
C24A N23A C25A 123.6(16) . . ?
C22A C21A N21A 104.4(16) . . ?
C22A C21A C27A 108.1(19) . . ?
N21A C21A C27A 103.3(15) . . ?
O21A C22A N22A 123.6(17) . . ?
O21A C22A C21A 124.1(17) . . ?
N22A C22A C21A 111.9(17) . . ?
C24A C23A N22A 108.1(15) . . ?
C24A C23A C31A 116.0(19) . . ?
N22A C23A C31A 103.3(15) . . ?
O22A C24A N23A 120.3(17) . . ?
O22A C24A C23A 121.8(19) . . ?
N23A C24A C23A 117.6(19) . . ?
N23A C25A C35A 117.3(19) . . ?
N23A C25A C26A 108.7(16) . . ?
C35A C25A C26A 114.1(19) . . ?
O24A C26A O23A 122(2) . . ?
O24A C26A C25A 120.2(18) . . ?
O23A C26A C25A 118.0(18) . . ?
C21A C27A C28A 94.8(19) . . ?
C27A C28A C29A 94.7(17) . . ?
C27A C28A C30A 109(2) . . ?
C29A C28A C30A 112.7(18) . . ?
C32A C31A C23A 111(2) . . ?
C31A C32A C34A 108.8(15) . . ?
C31A C32A C33A 118.5(18) . . ?
C34A C32A C33A 111.0(15) . . ?
C25A C35A C36A 106(2) . . ?
C38A C36A C35A 103.0(18) . . ?
C38A C36A C37A 126(2) . . ?
C35A C36A C37A 111(2) . . ?
C5P N1P C1P 118.0(6) . . ?
N1P C5P C4P 123.1(7) . . ?
C5P C4P C3P 121.6(7) . . ?
C2P C3P C4P 115.3(7) . . ?
C3P C2P C1P 120.3(8) . . ?
N1P C1P C2P 121.6(6) . . ?
C15P N11P C11P 114.4(12) . . ?
N11P C11P C12P 122.8(10) . . ?
C13P C12P C11P 119.4(10) . . ?
C14P C13P C12P 120.6(12) . . ?
C13P C14P C15P 116.6(10) . . ?
N11P C15P C14P 126.1(11) . . ?
C25P N21P C21P 110.8(8) . . ?
C22P C21P N21P 127.3(6) . . ?
C21P C22P C23P 123.6(9) . . ?
C22P C23P C24P 112.1(10) . . ?
C25P C24P C23P 121.3(7) . . ?
N21P C25P C24P 124.8(7) . . ?

loop_
_geom_bond_atom_site_label_1
_geom_bond_atom_site_label_2
_geom_bond_distance
_geom_bond_site_symmetry_2
_geom_bond_publ_flag
O1 C2 1.242(14) . ?
O2 C4 1.279(13) . ?
O3 C6 1.292(10) . ?
O4 C6 1.214(10) . ?
N1 C1 1.484(9) . ?
N2 C2 1.355(12) . ?
N2 C3 1.434(17) . ?
N3 C4 1.341(13) . ?
N3 C5 1.479(10) . ?
C1 C2 1.462(15) . ?
C1 C7 1.534(6) . ?
C3 C4 1.494(14) . ?
C3 C11 1.496(6) . ?
C5 C15 1.518(6) . ?
C5 C6 1.522(10) . ?
C7 C8 1.528(6) . ?
C8 C10 1.520(7) . ?
C8 C9 1.529(6) . ?
C11 C12 1.512(7) . ?
C12 C13 1.514(6) . ?
C12 C14 1.521(5) . ?
C15 C16 1.489(7) . ?
C16 C17 1.488(7) . ?
C16 C18 1.489(7) . ?
O1A C2A 1.27(2) . ?
O2A C4A 1.246(17) . ?
O3A C6A 1.142(17) . ?
O4A C6A 1.277(18) . ?
N1A C1A 1.451(11) . ?
N2A C2A 1.273(18) . ?
N2A C3A 1.50(2) . ?
N3A C4A 1.32(2) . ?
N3A C5A 1.415(16) . ?
C1A C7A 1.522(7) . ?
C1A C2A 1.52(2) . ?
C3A C11A 1.508(7) . ?
C3A C4A 1.531(19) . ?
C5A C6A 1.499(19) . ?
C5A C15A 1.538(8) . ?
C7A C8A 1.520(7) . ?
C8A C9A 1.525(7) . ?
C8A C10A 1.526(7) . ?
C11A C12A 1.518(7) . ?
C12A C14A 1.490(7) . ?
C12A C13A 1.529(7) . ?
C15A C16A 1.495(7) . ?
C16A C18A 1.463(7) . ?
C16A C17A 1.503(7) . ?
N21 C21 1.492(6) . ?
N22 C22 1.312(8) . ?
N22 C23 1.439(10) . ?
N23 C24 1.339(10) . ?
N23 C25 1.467(9) . ?
O21 C22 1.257(8) . ?
O22 C24 1.220(10) . ?
O23 C26 1.259(10) . ?
O24 C26 1.231(9) . ?
C21 C22 1.518(10) . ?
C21 C27 1.526(6) . ?
C23 C24 1.502(11) . ?
C23 C31 1.515(6) . ?
C25 C26 1.530(10) . ?
C25 C35 1.538(6) . ?
C27 C28 1.549(7) . ?
C28 C29 1.550(7) . ?
C28 C30 1.551(8) . ?
C31 C32 1.490(6) . ?
C32 C33 1.494(7) . ?
C32 C34 1.499(7) . ?
C35 C36 1.546(6) . ?
C36 C38 1.546(7) . ?
C36 C37 1.557(7) . ?
N21A C21A 1.482(14) . ?
N22A C22A 1.31(2) . ?
N22A C23A 1.55(3) . ?
N23A C24A 1.33(3) . ?
N23A C25A 1.43(2) . ?
O21A C22A 1.23(2) . ?
O22A C24A 1.33(3) . ?
O23A C26A 1.28(3) . ?
O24A C26A 1.22(2) . ?
C21A C22A 1.48(3) . ?
C21A C27A 1.526(16) . ?
C23A C24A 1.44(3) . ?
C23A C31A 1.620(13) . ?
C25A C35A 1.464(15) . ?
C25A C26A 1.52(3) . ?
C27A C28A 1.533(16) . ?
C28A C29A 1.535(16) . ?
C28A C30A 1.538(15) . ?
C31A C32A 1.610(13) . ?
C32A C34A 1.617(13) . ?
C32A C33A 1.617(13) . ?
C35A C36A 1.465(15) . ?
C36A C38A 1.464(14) . ?
C36A C37A 1.471(15) . ?
N1P C5P 1.271(6) . ?
N1P C1P 1.376(7) . ?
C5P C4P 1.329(8) . ?
C4P C3P 1.426(9) . ?
C3P C2P 1.340(9) . ?
C2P C1P 1.380(8) . ?
N11P C15P 1.298(12) . ?
N11P C11P 1.372(12) . ?
C11P C12P 1.392(13) . ?
C12P C13P 1.342(12) . ?
C13P C14P 1.338(12) . ?
C14P C15P 1.424(13) . ?
N21P C25P 1.359(9) . ?
N21P C21P 1.383(8) . ?
C21P C22P 1.323(9) . ?
C22P C23P 1.366(10) . ?
C23P C24P 1.436(12) . ?
C24P C25P 1.392(11) . ?

loop_
_geom_hbond_atom_site_label_D
_geom_hbond_atom_site_label_H
_geom_hbond_atom_site_label_A
_geom_hbond_distance_DH
_geom_hbond_distance_HA
_geom_hbond_distance_DA
_geom_hbond_angle_DHA
_geom_hbond_site_symmetry_A
N1 H1B O23 0.91 1.84 2.729(10) 164.6 .
N1A H1A3 O23A 0.91 1.80 2.691(19) 166.9 .
N3 H3A O21 0.88 2.12 2.964(10) 161.4 .
N3A H3AA O21A 0.88 2.09 2.912(19) 154.9 .
N21 H21B O3 0.91 1.85 2.742(8) 167.5 .
N23 H23A O1 0.88 2.15 3.002(10) 161.7 .
N21A H21E O3A 0.91 1.93 2.77(2) 152.6 .
N23A H23C O1A 0.88 2.19 3.03(2) 161.3 .
N1 H1A O4 0.91 2.17 2.919(10) 138.6 1_565
N1 H1A O3 0.91 2.26 3.064(10) 147.0 1_565
N1A H1A2 O4A 0.91 1.87 2.699(14) 150.8 1_565
N1A H1A2 O3A 0.91 2.05 2.843(14) 144.7 1_565
N1 H1C N1P 0.91 1.74 2.609(8) 159.6 1_556
N1A H1A1 N1P 0.91 2.22 3.102(10) 163.6 1_556
N21 H21C N11P 0.91 1.83 2.643(13) 147.8 1_556
N21A H21F N21P 0.91 2.38 3.262(15) 163.8 1_556
N2 H2A O22 0.88 2.03 2.880(10) 162.8 1_455
N2A H2AA O22A 0.88 1.98 2.839(19) 163.4 1_455
N21 H21A O24 0.91 1.82 2.654(8) 151.3 1_545
N21 H21A O23 0.91 2.45 3.057(8) 124.5 1_545
N21A H21G O24A 0.91 1.82 2.70(2) 161.4 1_545
N21A H21G O23A 0.91 2.60 3.22(2) 126.7 1_545
N22 H22A O2 0.88 1.98 2.828(9) 161.2 1_655
N22A H22B O2A 0.88 2.07 2.93(2) 168.0 1_655

loop_
_geom_torsion_atom_site_label_1
_geom_torsion_atom_site_label_2
_geom_torsion_atom_site_label_3
_geom_torsion_atom_site_label_4
_geom_torsion
_geom_torsion_site_symmetry_1
_geom_torsion_site_symmetry_2
_geom_torsion_site_symmetry_3
_geom_torsion_site_symmetry_4
_geom_torsion_publ_flag
N1 C1 C2 N2 130.7(8) . . . . ?
N2 C3 C4 N3 135.7(9) . . . . ?
N3 C5 C6 O3 -28.8(8) . . . . ?
N3 C5 C6 O4 136.7(7) . . . . ?
C2 N2 C3 C4 -129.4(8) . . . . ?
C4 N3 C5 C6 -143.9(7) . . . . ?
C1 C2 N2 C3 174.8(6) . . . . ?
C3 C4 N3 C5 174.1(7) . . . . ?
N1A C1A C2A N2A 131.9(13) . . . . ?
N2A C3A C4A N3A 128.0(14) . . . . ?
N3A C5A C6A O3A -45.3(18) . . . . ?
N3A C5A C6A O4A 148.0(12) . . . . ?
C2A N2A C3A C4A -121.5(13) . . . . ?
C4A N3A C5A C6A -144.6(12) . . . . ?
C1A C2A N2A C3A 177.9(10) . . . . ?
C3A C4A N3A C5A 175.1(12) . . . . ?
N21 C21 C22 N22 128.3(6) . . . . ?
N22 C23 C24 N23 128.0(6) . . . . ?
N23 C25 C26 O23 5.6(7) . . . . ?
N23 C25 C26 O24 -179.4(5) . . . . ?
C22 N22 C23 C24 -130.1(6) . . . . ?
C24 N23 C25 C26 -153.7(5) . . . . ?
C21 C22 N22 C23 171.1(5) . . . . ?
C23 C24 N23 C25 176.2(5) . . . . ?
N21A C21A C22A N22A 134.9(16) . . . . ?
N22A C23A C24A N23A 122.5(17) . . . . ?
N23A C25A C26A O23A 3.9(19) . . . . ?
N23A C25A C26A O24A -172.2(15) . . . . ?
C22A N22A C23A C24A -127.8(19) . . . . ?
C24A N23A C25A C26A -152.7(14) . . . . ?
C21A C22A N22A C23A 171.3(14) . . . . ?
C23A C24A N23A C25A 174.8(15) . . . . ?
